data_4305189
loop_
_publ_author_name
'D. Fern\'andez-Anca'
'M. In\'es Garc\'ia-Seijo'
'Alfonso Casti\~neiras'
'M. Esther Garc\'ia-Fern\'andez'

_publ_section_title
;
Novel Chelate Ring-Opening Induced by Silver(I) of Five-Coordinate
Palladium(II) and Platinum(II) Complexes Containing Tripodal Polyphosphines
;
_journal_name_full 'Inorganic Chemistry'
_journal_page_first 5685
_journal_page_last 5695
_journal_paper_doi 10.1021/ic702419r
_journal_volume 47
_journal_year 2008
_chemical_formula_sum 'C43 H42 Ag Cl3 O3 P4 Pd'
_chemical_formula_weight 1051.35
_chemical_name_systematic
; 
 [PdAg(PP3)Cl3].2H2O 
;
_space_group_IT_number 4
_symmetry_cell_setting monoclinic
_symmetry_space_group_name_Hall 'P 2yb'
_symmetry_space_group_name_H-M 'P 1 21 1'
_atom_sites_solution_hydrogens geom
_atom_sites_solution_primary direct
_atom_sites_solution_secondary difmap
_audit_creation_method SHELXL-97
_cell_angle_alpha 90.00
_cell_angle_beta 99.742(8)
_cell_angle_gamma 90.00
_cell_formula_units_Z 2
_cell_length_a 13.3435(16)
_cell_length_b 13.1677(17)
_cell_length_c 14.3186(16)
_cell_measurement_reflns_used 888
_cell_measurement_temperature 293(2)
_cell_measurement_theta_max 26.807
_cell_measurement_theta_min 3.463
_cell_volume 2479.5(5)
_computing_cell_refinement 'SAINT (Bruker, 1997)'
_computing_data_collection 'SMART (Bruker, 1997)'
_computing_data_reduction 'SAINT (Bruker, 1997)'
_computing_molecular_graphics 'ORTEP3 for Windows (Farrugia, 1997)'
_computing_publication_material 'SHELXL-97 (Sheldrick, 1997)'
_computing_structure_refinement 'SHELXL-97 (Sheldrick, 1997)'
_computing_structure_solution 'SHELXS-97 (Sheldrick, 1990)'
_diffrn_ambient_temperature 293(2)
_diffrn_measured_fraction_theta_full 0.970
_diffrn_measured_fraction_theta_max 0.970
_diffrn_measurement_device_type 'SMART CCD1000 Bruker'
_diffrn_measurement_method 'omega & theta scans'
_diffrn_radiation_monochromator graphite
_diffrn_radiation_source 'fine-focus sealed tube'
_diffrn_radiation_type MoK\a
_diffrn_radiation_wavelength 0.71073
_diffrn_reflns_av_R_equivalents 0.0717
_diffrn_reflns_av_sigmaI/netI 0.1676
_diffrn_reflns_limit_h_max 13
_diffrn_reflns_limit_h_min -18
_diffrn_reflns_limit_k_max 18
_diffrn_reflns_limit_k_min -14
_diffrn_reflns_limit_l_max 20
_diffrn_reflns_limit_l_min -20
_diffrn_reflns_number 18312
_diffrn_reflns_theta_full 30.59
_diffrn_reflns_theta_max 30.59
_diffrn_reflns_theta_min 2.47
_diffrn_standards_decay_% 0
_exptl_absorpt_coefficient_mu 1.078
_exptl_absorpt_correction_T_max 1.000
_exptl_absorpt_correction_T_min 0.725
_exptl_absorpt_correction_type empirical
_exptl_absorpt_process_details Sadabs
_exptl_crystal_colour colourless
_exptl_crystal_density_diffrn 1.371
_exptl_crystal_density_method 'not measured'
_exptl_crystal_description plate
_exptl_crystal_F_000 1028
_exptl_crystal_size_max 0.54
_exptl_crystal_size_mid 0.40
_exptl_crystal_size_min 0.08
_refine_diff_density_max 1.483
_refine_diff_density_min -1.390
_refine_diff_density_rms 0.159
_refine_ls_abs_structure_details 'Flack H D (1983), Acta Cryst. A39, 876-881'
_refine_ls_abs_structure_Flack 0.02(7)
_refine_ls_extinction_method none
_refine_ls_goodness_of_fit_ref 0.913
_refine_ls_hydrogen_treatment noref
_refine_ls_matrix_type full
_refine_ls_number_parameters 311
_refine_ls_number_reflns 10188
_refine_ls_number_restraints 1
_refine_ls_restrained_S_all 0.913
_refine_ls_R_factor_all 0.1845
_refine_ls_R_factor_gt 0.0749
_refine_ls_shift/su_max 0.000
_refine_ls_shift/su_mean 0.000
_refine_ls_structure_factor_coef Fsqd
_refine_ls_weighting_details 'calc w=1/[\s^2^(Fo^2^)+(0.1490P)^2^+0.0000P] where P=(Fo^2^+2Fc^2^)/3'
_refine_ls_weighting_scheme calc
_refine_ls_wR_factor_gt 0.2081
_refine_ls_wR_factor_ref 0.2627
_reflns_number_gt 4391
_reflns_number_total 10188
_reflns_threshold_expression >2sigma(I)
_cod_data_source_file ic702419r-file001.cif
_cod_data_source_block PdAgCl
_cod_depositor_comments
;
The following automatic conversions were performed:
'_symmetry_cell_setting' value 'Monoclinic' changed to 'monoclinic'
according to '/home/saulius/struct/CIF-dictionaries/cif_core.dic'
dictionary named 'cif_core.dic' version 2.4.1 from 2010-06-29.

Automatic conversion script
Id: cif_fix_enum 1527 2010-12-29 10:47:43Z saulius 
;
_cod_database_code 4305189

loop_
_symmetry_equiv_pos_as_xyz
'x, y, z'
'-x, y+1/2, -z'

loop_
_atom_site_label
_atom_site_type_symbol
_atom_site_fract_x
_atom_site_fract_y
_atom_site_fract_z
_atom_site_U_iso_or_equiv
_atom_site_adp_type
_atom_site_occupancy
_atom_site_symmetry_multiplicity
_atom_site_calc_flag
_atom_site_refinement_flags
_atom_site_disorder_assembly
_atom_site_disorder_group
Ag1 Ag -0.00347(9) 0.51292(9) 0.62295(8) 0.0633(4) Uani 1 1 d . . .
Pd1 Pd 0.29678(7) 0.15091(7) 0.77591(6) 0.0409(2) Uani 1 1 d . . .
Cl1 Cl 0.4170(3) 0.1655(3) 0.9166(3) 0.0649(10) Uani 1 1 d . . .
Cl2 Cl 0.1408(3) 0.4946(4) 0.5226(4) 0.0832(14) Uani 1 1 d . . .
Cl3 Cl -0.0066(5) 0.6864(4) 0.6738(3) 0.0911(15) Uani 1 1 d . . .
P1 P 0.1874(3) 0.0331(3) 0.8278(2) 0.0471(9) Uani 1 1 d . . .
P2 P 0.1807(2) 0.1511(3) 0.64618(19) 0.0397(6) Uani 1 1 d . . .
P3 P 0.3922(3) 0.2412(3) 0.6824(3) 0.0519(9) Uani 1 1 d . . .
P4 P -0.0895(2) 0.3529(3) 0.6125(2) 0.0411(7) Uani 1 1 d . . .
C2 C 0.1110(13) 0.0300(11) 0.6355(10) 0.061(4) Uani 1 1 d . . .
H2A H 0.0517 0.0341 0.5860 0.073 Uiso 1 1 calc R . .
H2B H 0.1542 -0.0247 0.6202 0.073 Uiso 1 1 calc R . .
C1 C 0.0800(10) 0.0118(14) 0.7294(10) 0.061(4) Uani 1 1 d . . .
H1A H 0.0558 -0.0574 0.7321 0.073 Uiso 1 1 calc R . .
H1B H 0.0245 0.0571 0.7367 0.073 Uiso 1 1 calc R . .
C3 C 0.2378(11) 0.1819(13) 0.5413(10) 0.057(4) Uani 1 1 d . . .
H3A H 0.2713 0.1225 0.5210 0.068 Uiso 1 1 calc R . .
H3B H 0.1855 0.2034 0.4896 0.068 Uiso 1 1 calc R . .
C4 C 0.3134(12) 0.2655(12) 0.5671(11) 0.062(4) Uani 1 1 d . . .
H4A H 0.2778 0.3295 0.5692 0.075 Uiso 1 1 calc R . .
H4B H 0.3564 0.2709 0.5190 0.075 Uiso 1 1 calc R . .
C5 C 0.0867(10) 0.2468(10) 0.6574(9) 0.044(3) Uani 1 1 d . . .
H5A H 0.0631 0.2359 0.7171 0.053 Uiso 1 1 calc R . .
H5B H 0.1200 0.3125 0.6612 0.053 Uiso 1 1 calc R . .
C6 C -0.0052(9) 0.2521(11) 0.5802(9) 0.046(3) Uani 1 1 d . . .
H6A H -0.0404 0.1874 0.5745 0.055 Uiso 1 1 calc R . .
H6B H 0.0154 0.2677 0.5200 0.055 Uiso 1 1 calc R . .
C11 C 0.2456(11) -0.0905(12) 0.8536(9) 0.052(4) Uani 1 1 d . . .
C12 C 0.1939(13) -0.1737(13) 0.8386(12) 0.066(4) Uiso 1 1 d . . .
H12 H 0.1264 -0.1721 0.8085 0.080 Uiso 1 1 calc R . .
C13 C 0.2421(13) -0.2692(15) 0.8691(12) 0.071(4) Uiso 1 1 d . . .
H13 H 0.2047 -0.3291 0.8609 0.085 Uiso 1 1 calc R . .
C14 C 0.3389(13) -0.2718(15) 0.9084(13) 0.076(5) Uiso 1 1 d . . .
H14 H 0.3678 -0.3326 0.9326 0.091 Uiso 1 1 calc R . .
C15 C 0.3961(15) -0.1869(15) 0.9138(14) 0.080(5) Uiso 1 1 d . . .
H15 H 0.4667 -0.1907 0.9253 0.096 Uiso 1 1 calc R . .
C16 C 0.3462(14) -0.0926(16) 0.9014(14) 0.081(5) Uiso 1 1 d . . .
H16 H 0.3792 -0.0332 0.9244 0.097 Uiso 1 1 calc R . .
C21 C 0.1247(14) 0.0627(16) 0.9218(12) 0.079(5) Uani 1 1 d . . .
C22 C 0.165(2) 0.129(2) 0.9839(17) 0.119 Uiso 1 1 d . . .
H22 H 0.2237 0.1659 0.9782 0.095 Uiso 1 1 calc R . .
C23 C 0.1058(19) 0.142(2) 1.0711(18) 0.119 Uiso 1 1 d . . .
H23 H 0.1381 0.1799 1.1224 0.095 Uiso 1 1 calc R . .
C24 C 0.033(2) 0.112(2) 1.0766(19) 0.119 Uiso 1 1 d . . .
H24 H -0.0002 0.1350 1.1248 0.095 Uiso 1 1 calc R . .
C25 C -0.013(2) 0.041(2) 1.0148(18) 0.119 Uiso 1 1 d . . .
H25 H -0.0742 0.0103 1.0223 0.095 Uiso 1 1 calc R . .
C26 C 0.0372(19) 0.016(2) 0.9391(18) 0.119 Uiso 1 1 d . . .
H26 H 0.0096 -0.0352 0.8980 0.095 Uiso 1 1 calc R . .
C31 C 0.4885(9) 0.1568(12) 0.6502(10) 0.049(3) Uani 1 1 d . . .
C32 C 0.5203(12) 0.0762(12) 0.7079(12) 0.061(4) Uiso 1 1 d . . .
H32 H 0.4921 0.0632 0.7618 0.073 Uiso 1 1 calc R . .
C33 C 0.5959(12) 0.0142(16) 0.6834(12) 0.070(4) Uiso 1 1 d . . .
H33 H 0.6222 -0.0390 0.7228 0.085 Uiso 1 1 calc R . .
C34 C 0.6330(15) 0.0332(17) 0.5971(14) 0.089(6) Uiso 1 1 d . . .
H34 H 0.6765 -0.0139 0.5766 0.107 Uiso 1 1 calc R . .
C35 C 0.6073(14) 0.1163(15) 0.5447(14) 0.078(5) Uiso 1 1 d . . .
H35 H 0.6389 0.1318 0.4933 0.094 Uiso 1 1 calc R . .
C36 C 0.5316(13) 0.1790(14) 0.5696(12) 0.073(5) Uiso 1 1 d . . .
H36 H 0.5096 0.2355 0.5328 0.087 Uiso 1 1 calc R . .
C41 C 0.4598(14) 0.3574(13) 0.7253(12) 0.068(4) Uani 1 1 d . . .
C42 C 0.4099(18) 0.4555(19) 0.7015(16) 0.102 Uiso 1 1 d . . .
H42 H 0.3491 0.4611 0.6592 0.081 Uiso 1 1 calc R . .
C43 C 0.4622(18) 0.5439(19) 0.7488(16) 0.102 Uiso 1 1 d . . .
H43 H 0.4296 0.6065 0.7428 0.081 Uiso 1 1 calc R . .
C44 C 0.5560(17) 0.5376(19) 0.8008(16) 0.102 Uiso 1 1 d . . .
H44 H 0.5979 0.5944 0.8102 0.081 Uiso 1 1 calc R . .
C45 C 0.5895(18) 0.4423(19) 0.8408(17) 0.102 Uiso 1 1 d . . .
H45 H 0.6349 0.4373 0.8976 0.081 Uiso 1 1 calc R . .
C46 C 0.5497(17) 0.356(2) 0.7894(16) 0.102 Uiso 1 1 d . . .
H46 H 0.5854 0.2947 0.7991 0.081 Uiso 1 1 calc R . .
C51 C -0.1284(8) 0.3054(10) 0.7179(8) 0.037(3) Uani 1 1 d . . .
C52 C -0.1709(11) 0.2087(12) 0.7185(11) 0.056 Uiso 1 1 d . . .
H52 H -0.1842 0.1711 0.6628 0.045 Uiso 1 1 calc R . .
C53 C -0.1929(10) 0.1694(12) 0.8006(9) 0.056 Uiso 1 1 d . . .
H53 H -0.2118 0.1016 0.8024 0.045 Uiso 1 1 calc R . .
C54 C -0.1877(11) 0.2299(12) 0.8844(11) 0.056 Uiso 1 1 d . . .
H54 H -0.2122 0.2082 0.9380 0.045 Uiso 1 1 calc R . .
C55 C -0.1458(11) 0.3173(12) 0.8783(11) 0.056 Uiso 1 1 d . . .
H55 H -0.1342 0.3563 0.9332 0.045 Uiso 1 1 calc R . .
C56 C -0.1159(11) 0.3595(12) 0.7978(10) 0.056 Uiso 1 1 d . . .
H56 H -0.0877 0.4242 0.8000 0.045 Uiso 1 1 calc R . .
C61 C -0.2028(9) 0.3455(10) 0.5258(9) 0.041(3) Uani 1 1 d . . .
C62 C -0.2091(10) 0.2858(11) 0.4421(9) 0.046(3) Uiso 1 1 d . . .
H62 H -0.1549 0.2448 0.4325 0.055 Uiso 1 1 calc R . .
C63 C -0.2953(12) 0.2896(13) 0.3767(12) 0.063(4) Uiso 1 1 d . . .
H63 H -0.3004 0.2521 0.3210 0.076 Uiso 1 1 calc R . .
C64 C -0.3803(15) 0.3532(16) 0.3942(15) 0.086(5) Uiso 1 1 d . . .
H64 H -0.4397 0.3541 0.3495 0.103 Uiso 1 1 calc R . .
C65 C -0.3756(13) 0.4080(14) 0.4696(12) 0.067(4) Uiso 1 1 d . . .
H65 H -0.4290 0.4502 0.4788 0.081 Uiso 1 1 calc R . .
C66 C -0.2854(11) 0.4010(12) 0.5380(11) 0.058(4) Uiso 1 1 d . . .
H66 H -0.2827 0.4365 0.5945 0.070 Uiso 1 1 calc R . .
O1 O 0.3301(8) 0.4765(8) 0.0335(8) 0.067(3) Uiso 1 1 d . . .
O2 O 0.2101(9) 0.4219(9) -0.1414(8) 0.075(3) Uiso 1 1 d . . .
O3 O 0.621(2) 0.667(3) 0.639(2) 0.247(14) Uiso 1 1 d . . .
C30 C 0.6856(17) 0.7449(19) 0.6849(16) 0.095(6) Uiso 1 1 d . . .

loop_
_atom_site_aniso_label
_atom_site_aniso_U_11
_atom_site_aniso_U_22
_atom_site_aniso_U_33
_atom_site_aniso_U_23
_atom_site_aniso_U_13
_atom_site_aniso_U_12
Ag1 0.0637(7) 0.0554(7) 0.0648(7) 0.0101(6) -0.0069(5) -0.0105(6)
Pd1 0.0365(5) 0.0481(5) 0.0358(5) 0.0010(5) -0.0009(3) 0.0037(5)
Cl1 0.060(2) 0.068(3) 0.0562(19) -0.004(2) -0.0210(16) -0.006(2)
Cl2 0.051(2) 0.081(3) 0.123(4) 0.032(3) 0.032(2) 0.013(2)
Cl3 0.133(4) 0.069(3) 0.075(3) -0.009(2) 0.030(3) -0.024(3)
P1 0.0392(18) 0.060(2) 0.0396(18) 0.0086(16) 0.0008(14) 0.0036(16)
P2 0.0345(15) 0.0524(17) 0.0305(14) 0.0030(18) 0.0007(11) 0.0085(18)
P3 0.045(2) 0.054(2) 0.056(2) 0.0112(18) 0.0076(17) 0.0044(17)
P4 0.0337(17) 0.0436(18) 0.0446(19) 0.0029(15) 0.0022(14) 0.0004(14)
C2 0.082(11) 0.049(8) 0.046(8) 0.010(7) -0.007(7) 0.018(8)
C1 0.043(7) 0.066(9) 0.071(10) 0.020(9) -0.001(7) -0.011(8)
C3 0.056(8) 0.070(10) 0.044(7) -0.006(7) 0.007(6) -0.004(7)
C4 0.068(10) 0.060(9) 0.057(9) 0.027(8) 0.006(7) 0.005(8)
C5 0.046(7) 0.046(7) 0.039(7) 0.002(6) 0.005(6) -0.001(6)
C6 0.037(7) 0.062(8) 0.033(6) 0.011(6) -0.011(5) 0.009(6)
C11 0.063(9) 0.067(9) 0.025(6) 0.014(6) 0.003(6) -0.007(7)
C21 0.070(11) 0.101(14) 0.067(10) 0.033(10) 0.013(9) -0.012(10)
C31 0.036(6) 0.047(7) 0.062(7) 0.008(8) 0.006(5) 0.002(7)
C41 0.084(12) 0.056(9) 0.062(10) -0.010(8) 0.008(9) 0.014(8)
C51 0.028(6) 0.048(7) 0.035(6) -0.006(6) 0.004(5) 0.008(5)
C61 0.033(6) 0.040(6) 0.048(7) 0.002(6) 0.002(5) 0.000(5)

loop_
_atom_type_symbol
_atom_type_description
_atom_type_scat_dispersion_real
_atom_type_scat_dispersion_imag
_atom_type_scat_source
Ag Ag -0.8971 1.1015 'International Tables Vol C Tables 4.2.6.8 and 6.1.1.4'
Pd Pd -0.9988 1.0072 'International Tables Vol C Tables 4.2.6.8 and 6.1.1.4'
Cl Cl 0.1484 0.1585 'International Tables Vol C Tables 4.2.6.8 and 6.1.1.4'
P P 0.1023 0.0942 'International Tables Vol C Tables 4.2.6.8 and 6.1.1.4'
O O 0.0106 0.0060 'International Tables Vol C Tables 4.2.6.8 and 6.1.1.4'
C C 0.0033 0.0016 'International Tables Vol C Tables 4.2.6.8 and 6.1.1.4'
H H 0.0000 0.0000 'International Tables Vol C Tables 4.2.6.8 and 6.1.1.4'

loop_
_geom_angle_atom_site_label_1
_geom_angle_atom_site_label_2
_geom_angle_atom_site_label_3
_geom_angle
_geom_angle_site_symmetry_1
_geom_angle_site_symmetry_3
_geom_angle_publ_flag
P4 Ag1 Cl3 145.57(16) . . y
P4 Ag1 Cl2 106.01(15) . . y
Cl3 Ag1 Cl2 107.94(17) . . y
P2 Pd1 P3 83.64(13) . . y
P2 Pd1 P1 83.20(13) . . y
P3 Pd1 P1 162.85(14) . . y
P2 Pd1 Cl1 175.02(16) . . y
P3 Pd1 Cl1 95.19(15) . . y
P1 Pd1 Cl1 98.82(14) . . y
C21 P1 C11 106.8(8) . . ?
C21 P1 C1 102.1(8) . . ?
C11 P1 C1 105.6(8) . . ?
C21 P1 Pd1 120.3(7) . . ?
C11 P1 Pd1 113.1(5) . . ?
C1 P1 Pd1 107.6(5) . . ?
C5 P2 C2 105.3(7) . . ?
C5 P2 C3 108.0(7) . . ?
C2 P2 C3 113.4(7) . . ?
C5 P2 Pd1 109.0(4) . . ?
C2 P2 Pd1 110.0(5) . . ?
C3 P2 Pd1 111.0(5) . . ?
C31 P3 C41 105.5(7) . . ?
C31 P3 C4 101.7(7) . . ?
C41 P3 C4 109.4(8) . . ?
C31 P3 Pd1 108.2(5) . . ?
C41 P3 Pd1 121.4(6) . . ?
C4 P3 Pd1 108.8(5) . . ?
C61 P4 C51 103.5(6) . . ?
C61 P4 C6 105.5(6) . . ?
C51 P4 C6 103.6(6) . . ?
C61 P4 Ag1 115.6(4) . . ?
C51 P4 Ag1 117.3(4) . . ?
C6 P4 Ag1 110.0(5) . . ?
C1 C2 P2 106.1(11) . . ?
C1 C2 H2A 110.5 . . ?
P2 C2 H2A 110.5 . . ?
C1 C2 H2B 110.5 . . ?
P2 C2 H2B 110.5 . . ?
H2A C2 H2B 108.7 . . ?
C2 C1 P1 111.4(10) . . ?
C2 C1 H1A 109.4 . . ?
P1 C1 H1A 109.3 . . ?
C2 C1 H1B 109.4 . . ?
P1 C1 H1B 109.3 . . ?
H1A C1 H1B 108.0 . . ?
C4 C3 P2 108.4(10) . . ?
C4 C3 H3A 110.0 . . ?
P2 C3 H3A 110.0 . . ?
C4 C3 H3B 110.0 . . ?
P2 C3 H3B 110.0 . . ?
H3A C3 H3B 108.4 . . ?
C3 C4 P3 110.8(10) . . ?
C3 C4 H4A 109.5 . . ?
P3 C4 H4A 109.5 . . ?
C3 C4 H4B 109.5 . . ?
P3 C4 H4B 109.5 . . ?
H4A C4 H4B 108.1 . . ?
C6 C5 P2 117.3(9) . . ?
C6 C5 H5A 108.0 . . ?
P2 C5 H5A 108.0 . . ?
C6 C5 H5B 108.0 . . ?
P2 C5 H5B 108.0 . . ?
H5A C5 H5B 107.2 . . ?
C5 C6 P4 107.7(9) . . ?
C5 C6 H6A 110.2 . . ?
P4 C6 H6A 110.2 . . ?
C5 C6 H6B 110.2 . . ?
P4 C6 H6B 110.2 . . ?
H6A C6 H6B 108.5 . . ?
C12 C11 C16 120.4(17) . . ?
C12 C11 P1 121.9(13) . . ?
C16 C11 P1 117.3(13) . . ?
C11 C12 C13 119.2(16) . . ?
C11 C12 H12 120.4 . . ?
C13 C12 H12 120.4 . . ?
C14 C13 C12 120.3(18) . . ?
C14 C13 H13 119.8 . . ?
C12 C13 H13 119.9 . . ?
C13 C14 C15 120(2) . . ?
C13 C14 H14 119.8 . . ?
C15 C14 H14 119.7 . . ?
C14 C15 C16 118.2(19) . . ?
C14 C15 H15 120.9 . . ?
C16 C15 H15 120.9 . . ?
C11 C16 C15 118.3(19) . . ?
C11 C16 H16 120.9 . . ?
C15 C16 H16 120.8 . . ?
C22 C21 C26 117(2) . . ?
C22 C21 P1 118.5(16) . . ?
C26 C21 P1 124.8(19) . . ?
C21 C22 C23 114(2) . . ?
C21 C22 H22 123.2 . . ?
C23 C22 H22 123.2 . . ?
C24 C23 C22 127(3) . . ?
C24 C23 H23 116.6 . . ?
C22 C23 H23 116.6 . . ?
C23 C24 C25 122(3) . . ?
C23 C24 H24 119.1 . . ?
C25 C24 H24 119.2 . . ?
C24 C25 C26 116(3) . . ?
C24 C25 H25 122.0 . . ?
C26 C25 H25 122.0 . . ?
C21 C26 C25 124(3) . . ?
C21 C26 H26 117.8 . . ?
C25 C26 H26 117.8 . . ?
C36 C31 C32 122.0(14) . . ?
C36 C31 P3 119.1(12) . . ?
C32 C31 P3 118.9(11) . . ?
C31 C32 C33 117.9(15) . . ?
C31 C32 H32 121.1 . . ?
C33 C32 H32 121.0 . . ?
C32 C33 C34 119.2(18) . . ?
C32 C33 H33 120.4 . . ?
C34 C33 H33 120.3 . . ?
C35 C34 C33 122(2) . . ?
C35 C34 H34 118.9 . . ?
C33 C34 H34 118.8 . . ?
C34 C35 C36 117.9(17) . . ?
C34 C35 H35 121.1 . . ?
C36 C35 H35 121.0 . . ?
C31 C36 C35 120.1(17) . . ?
C31 C36 H36 119.9 . . ?
C35 C36 H36 120.0 . . ?
C46 C41 C42 119(2) . . ?
C46 C41 P3 122.1(15) . . ?
C42 C41 P3 118.7(15) . . ?
C43 C42 C41 116(2) . . ?
C43 C42 H42 122.3 . . ?
C41 C42 H42 122.1 . . ?
C44 C43 C42 122(2) . . ?
C44 C43 H43 119.0 . . ?
C42 C43 H43 118.8 . . ?
C45 C44 C43 119(2) . . ?
C45 C44 H44 120.9 . . ?
C43 C44 H44 120.6 . . ?
C44 C45 C46 116(2) . . ?
C44 C45 H45 122.0 . . ?
C46 C45 H45 122.0 . . ?
C41 C46 C45 123(2) . . ?
C41 C46 H46 118.6 . . ?
C45 C46 H46 118.8 . . ?
C56 C51 C52 118.3(13) . . ?
C56 C51 P4 121.7(11) . . ?
C52 C51 P4 120.0(10) . . ?
C53 C52 C51 119.9(14) . . ?
C53 C52 H52 120.0 . . ?
C51 C52 H52 120.1 . . ?
C52 C53 C54 121.7(14) . . ?
C52 C53 H53 119.2 . . ?
C54 C53 H53 119.1 . . ?
C55 C54 C53 113.6(14) . . ?
C55 C54 H54 123.1 . . ?
C53 C54 H54 123.3 . . ?
C54 C55 C56 126.7(16) . . ?
C54 C55 H55 116.9 . . ?
C56 C55 H55 116.4 . . ?
C51 C56 C55 118.9(14) . . ?
C51 C56 H56 120.3 . . ?
C55 C56 H56 120.7 . . ?
C66 C61 C62 118.2(12) . . ?
C66 C61 P4 119.4(11) . . ?
C62 C61 P4 122.4(9) . . ?
C63 C62 C61 118.9(13) . . ?
C63 C62 H62 120.6 . . ?
C61 C62 H62 120.6 . . ?
C62 C63 C64 119.6(16) . . ?
C62 C63 H63 120.2 . . ?
C64 C63 H63 120.2 . . ?
C65 C64 C63 122.2(19) . . ?
C65 C64 H64 118.9 . . ?
C63 C64 H64 118.9 . . ?
C64 C65 C66 117.1(18) . . ?
C64 C65 H65 121.4 . . ?
C66 C65 H65 121.5 . . ?
C61 C66 C65 123.9(15) . . ?
C61 C66 H66 118.0 . . ?
C65 C66 H66 118.0 . . ?

loop_
_geom_bond_atom_site_label_1
_geom_bond_atom_site_label_2
_geom_bond_distance
_geom_bond_site_symmetry_2
_geom_bond_publ_flag
Ag1 P4 2.392(4) . y
Ag1 Cl3 2.400(5) . y
Ag1 Cl2 2.601(4) . y
Pd1 P2 2.208(3) . y
Pd1 P3 2.325(4) . y
Pd1 P1 2.336(4) . y
Pd1 Cl1 2.361(3) . y
P1 C21 1.745(19) . ?
P1 C11 1.814(16) . ?
P1 C1 1.853(14) . ?
P2 C5 1.805(13) . ?
P2 C2 1.840(17) . ?
P2 C3 1.841(14) . ?
P3 C31 1.817(14) . ?
P3 C41 1.828(18) . ?
P3 C4 1.829(15) . ?
P4 C61 1.789(12) . ?
P4 C51 1.790(12) . ?
P4 C6 1.848(14) . ?
C2 C1 1.49(2) . ?
C2 H2A 0.9700 . ?
C2 H2B 0.9700 . ?
C1 H1A 0.9700 . ?
C1 H1B 0.9700 . ?
C3 C4 1.50(2) . ?
C3 H3A 0.9700 . ?
C3 H3B 0.9700 . ?
C4 H4A 0.9700 . ?
C4 H4B 0.9700 . ?
C5 C6 1.506(17) . ?
C5 H5A 0.9700 . ?
C5 H5B 0.9700 . ?
C6 H6A 0.9700 . ?
C6 H6B 0.9700 . ?
C11 C12 1.29(2) . ?
C11 C16 1.40(2) . ?
C12 C13 1.45(2) . ?
C12 H12 0.9300 . ?
C13 C14 1.32(2) . ?
C13 H13 0.9300 . ?
C14 C15 1.35(3) . ?
C14 H14 0.9300 . ?
C15 C16 1.41(3) . ?
C15 H15 0.9300 . ?
C16 H16 0.9300 . ?
C21 C22 1.30(3) . ?
C21 C26 1.38(3) . ?
C22 C23 1.60(3) . ?
C22 H22 0.9300 . ?
C23 C24 1.07(3) . ?
C23 H23 0.9300 . ?
C24 C25 1.36(3) . ?
C24 H24 0.9300 . ?
C25 C26 1.41(3) . ?
C25 H25 0.9300 . ?
C26 H26 0.9300 . ?
C31 C36 1.40(2) . ?
C31 C32 1.37(2) . ?
C32 C33 1.39(2) . ?
C32 H32 0.9300 . ?
C33 C34 1.43(3) . ?
C33 H33 0.9300 . ?
C34 C35 1.34(3) . ?
C34 H34 0.9300 . ?
C35 C36 1.40(2) . ?
C35 H35 0.9300 . ?
C36 H36 0.9300 . ?
C41 C46 1.38(3) . ?
C41 C42 1.47(3) . ?
C42 C43 1.46(3) . ?
C42 H42 0.9300 . ?
C43 C44 1.34(3) . ?
C43 H43 0.9300 . ?
C44 C45 1.42(3) . ?
C44 H44 0.9300 . ?
C45 C46 1.41(3) . ?
C45 H45 0.9300 . ?
C46 H46 0.9300 . ?
C51 C56 1.334(18) . ?
C51 C52 1.39(2) . ?
C52 C53 1.362(19) . ?
C52 H52 0.9300 . ?
C53 C54 1.43(2) . ?
C53 H53 0.9300 . ?
C54 C55 1.29(2) . ?
C54 H54 0.9300 . ?
C55 C56 1.40(2) . ?
C55 H55 0.9300 . ?
C56 H56 0.9300 . ?
C61 C66 1.357(19) . ?
C61 C62 1.424(18) . ?
C62 C63 1.36(2) . ?
C62 H62 0.9300 . ?
C63 C64 1.47(3) . ?
C63 H63 0.9300 . ?
C64 C65 1.29(2) . ?
C64 H64 0.9300 . ?
C65 C66 1.42(2) . ?
C65 H65 0.9300 . ?
C66 H66 0.9300 . ?
O3 C30 1.43(4) . ?

loop_
_geom_torsion_atom_site_label_1
_geom_torsion_atom_site_label_2
_geom_torsion_atom_site_label_3
_geom_torsion_atom_site_label_4
_geom_torsion
_geom_torsion_site_symmetry_1
_geom_torsion_site_symmetry_2
_geom_torsion_site_symmetry_3
_geom_torsion_site_symmetry_4
_geom_torsion_publ_flag
P2 Pd1 P1 C21 -113.9(7) . . . . ?
P3 Pd1 P1 C21 -154.1(8) . . . . ?
Cl1 Pd1 P1 C21 61.5(7) . . . . ?
P2 Pd1 P1 C11 118.3(5) . . . . ?
P3 Pd1 P1 C11 78.2(7) . . . . ?
Cl1 Pd1 P1 C11 -66.2(5) . . . . ?
P2 Pd1 P1 C1 2.2(6) . . . . ?
P3 Pd1 P1 C1 -38.0(8) . . . . ?
Cl1 Pd1 P1 C1 177.6(6) . . . . ?
P3 Pd1 P2 C5 -101.5(5) . . . . ?
P1 Pd1 P2 C5 89.6(5) . . . . ?
Cl1 Pd1 P2 C5 -24.8(17) . . . . ?
P3 Pd1 P2 C2 143.6(6) . . . . ?
P1 Pd1 P2 C2 -25.4(6) . . . . ?
Cl1 Pd1 P2 C2 -139.7(17) . . . . ?
P3 Pd1 P2 C3 17.3(6) . . . . ?
P1 Pd1 P2 C3 -151.6(6) . . . . ?
Cl1 Pd1 P2 C3 94.1(17) . . . . ?
P2 Pd1 P3 C31 -105.2(5) . . . . ?
P1 Pd1 P3 C31 -65.2(7) . . . . ?
Cl1 Pd1 P3 C31 79.6(5) . . . . ?
P2 Pd1 P3 C41 132.7(7) . . . . ?
P1 Pd1 P3 C41 172.8(7) . . . . ?
Cl1 Pd1 P3 C41 -42.4(7) . . . . ?
P2 Pd1 P3 C4 4.4(6) . . . . ?
P1 Pd1 P3 C4 44.5(8) . . . . ?
Cl1 Pd1 P3 C4 -170.7(6) . . . . ?
Cl3 Ag1 P4 C61 72.9(6) . . . . ?
Cl2 Ag1 P4 C61 -97.3(5) . . . . ?
Cl3 Ag1 P4 C51 -49.7(5) . . . . ?
Cl2 Ag1 P4 C51 140.1(4) . . . . ?
Cl3 Ag1 P4 C6 -167.8(5) . . . . ?
Cl2 Ag1 P4 C6 22.0(4) . . . . ?
C5 P2 C2 C1 -68.2(10) . . . . ?
C3 P2 C2 C1 174.0(10) . . . . ?
Pd1 P2 C2 C1 49.1(11) . . . . ?
P2 C2 C1 P1 -47.0(13) . . . . ?
C21 P1 C1 C2 155.0(13) . . . . ?
C11 P1 C1 C2 -93.5(13) . . . . ?
Pd1 P1 C1 C2 27.5(13) . . . . ?
C5 P2 C3 C4 78.2(12) . . . . ?
C2 P2 C3 C4 -165.5(10) . . . . ?
Pd1 P2 C3 C4 -41.2(12) . . . . ?
P2 C3 C4 P3 44.5(14) . . . . ?
C31 P3 C4 C3 83.2(12) . . . . ?
C41 P3 C4 C3 -165.6(11) . . . . ?
Pd1 P3 C4 C3 -30.8(13) . . . . ?
C2 P2 C5 C6 -56.0(11) . . . . ?
C3 P2 C5 C6 65.4(11) . . . . ?
Pd1 P2 C5 C6 -174.0(9) . . . . ?
P2 C5 C6 P4 178.0(7) . . . . ?
C61 P4 C6 C5 -173.6(9) . . . . ?
C51 P4 C6 C5 -65.1(10) . . . . ?
Ag1 P4 C6 C5 61.2(9) . . . . ?
C21 P1 C11 C12 79.6(15) . . . . ?
C1 P1 C11 C12 -28.5(15) . . . . ?
Pd1 P1 C11 C12 -146.0(12) . . . . ?
C21 P1 C11 C16 -92.8(14) . . . . ?
C1 P1 C11 C16 159.1(13) . . . . ?
Pd1 P1 C11 C16 41.7(14) . . . . ?
C16 C11 C12 C13 -2(3) . . . . ?
P1 C11 C12 C13 -174.0(12) . . . . ?
C11 C12 C13 C14 -3(3) . . . . ?
C12 C13 C14 C15 -5(3) . . . . ?
C13 C14 C15 C16 17(3) . . . . ?
C12 C11 C16 C15 14(3) . . . . ?
P1 C11 C16 C15 -173.8(13) . . . . ?
C14 C15 C16 C11 -21(3) . . . . ?
C11 P1 C21 C22 104.7(19) . . . . ?
C1 P1 C21 C22 -144.8(19) . . . . ?
Pd1 P1 C21 C22 -26(2) . . . . ?
C11 P1 C21 C26 -71(2) . . . . ?
C1 P1 C21 C26 39(2) . . . . ?
Pd1 P1 C21 C26 158.4(18) . . . . ?
C26 C21 C22 C23 1(3) . . . . ?
P1 C21 C22 C23 -174.8(16) . . . . ?
C21 C22 C23 C24 -11(5) . . . . ?
C22 C23 C24 C25 12(5) . . . . ?
C23 C24 C25 C26 -5(5) . . . . ?
C22 C21 C26 C25 4(4) . . . . ?
P1 C21 C26 C25 -180(2) . . . . ?
C24 C25 C26 C21 -4(4) . . . . ?
C41 P3 C31 C36 -71.0(14) . . . . ?
C4 P3 C31 C36 43.2(14) . . . . ?
Pd1 P3 C31 C36 157.7(11) . . . . ?
C41 P3 C31 C32 106.0(13) . . . . ?
C4 P3 C31 C32 -139.8(12) . . . . ?
Pd1 P3 C31 C32 -25.3(13) . . . . ?
C36 C31 C32 C33 -1(2) . . . . ?
P3 C31 C32 C33 -178.3(12) . . . . ?
C31 C32 C33 C34 -4(3) . . . . ?
C32 C33 C34 C35 9(3) . . . . ?
C33 C34 C35 C36 -8(3) . . . . ?
C32 C31 C36 C35 2(3) . . . . ?
P3 C31 C36 C35 178.7(13) . . . . ?
C34 C35 C36 C31 3(3) . . . . ?
C31 P3 C41 C46 -46.9(18) . . . . ?
C4 P3 C41 C46 -155.6(16) . . . . ?
Pd1 P3 C41 C46 76.4(17) . . . . ?
C31 P3 C41 C42 141.8(15) . . . . ?
C4 P3 C41 C42 33.1(18) . . . . ?
Pd1 P3 C41 C42 -94.9(16) . . . . ?
C46 C41 C42 C43 0(3) . . . . ?
P3 C41 C42 C43 172.0(15) . . . . ?
C41 C42 C43 C44 8(3) . . . . ?
C42 C43 C44 C45 -24(3) . . . . ?
C43 C44 C45 C46 31(3) . . . . ?
C42 C41 C46 C45 7(3) . . . . ?
P3 C41 C46 C45 -163.9(17) . . . . ?
C44 C45 C46 C41 -22(3) . . . . ?
C61 P4 C51 C56 -124.6(11) . . . . ?
C6 P4 C51 C56 125.5(11) . . . . ?
Ag1 P4 C51 C56 4.0(12) . . . . ?
C61 P4 C51 C52 57.0(11) . . . . ?
C6 P4 C51 C52 -52.9(11) . . . . ?
Ag1 P4 C51 C52 -174.4(9) . . . . ?
C56 C51 C52 C53 -4(2) . . . . ?
P4 C51 C52 C53 174.7(11) . . . . ?
C51 C52 C53 C54 9(2) . . . . ?
C52 C53 C54 C55 -10(2) . . . . ?
C53 C54 C55 C56 7(2) . . . . ?
C52 C51 C56 C55 0(2) . . . . ?
P4 C51 C56 C55 -178.6(10) . . . . ?
C54 C55 C56 C51 -2(2) . . . . ?
C51 P4 C61 C66 62.4(12) . . . . ?
C6 P4 C61 C66 170.9(11) . . . . ?
Ag1 P4 C61 C66 -67.3(12) . . . . ?
C51 P4 C61 C62 -119.8(11) . . . . ?
C6 P4 C61 C62 -11.2(12) . . . . ?
Ag1 P4 C61 C62 110.5(10) . . . . ?
C66 C61 C62 C63 2(2) . . . . ?
P4 C61 C62 C63 -175.5(11) . . . . ?
C61 C62 C63 C64 -1(2) . . . . ?
C62 C63 C64 C65 1(3) . . . . ?
C63 C64 C65 C66 -3(3) . . . . ?
C62 C61 C66 C65 -4(2) . . . . ?
P4 C61 C66 C65 174.0(12) . . . . ?
C64 C65 C66 C61 4(2) . . . . ?
